data_7106857
loop_
_publ_author_name
'Boris Burger'
'Sebastian Dechert'
'Christian Gro\&se'
'Serhiy Demeshko'
'Franc Meyer'

_publ_section_title
;
 Visualising the Carboxylate Shift at a Bioinspired Diiron(II) Site in the
 Solid State
;
_journal_name_full Chem.Commun.
_journal_page_first 10428
_journal_paper_doi 10.1039/c1cc13756e
_journal_volume 47
_journal_year 2011
_chemical_formula_moiety 'C31 H42 Fe2 N12 O6, 2(C2 H3 N)'
_chemical_formula_sum 'C35 H48 Fe2 N14 O6'
_chemical_formula_weight 872.57
_chemical_name_systematic
;
?
;
_space_group_IT_number 19
_symmetry_cell_setting orthorhombic
_symmetry_space_group_name_Hall 'P 2ac 2ab'
_symmetry_space_group_name_H-M 'P 21 21 21'
_atom_sites_solution_hydrogens geom
_atom_sites_solution_primary direct
_atom_sites_solution_secondary difmap
_audit_creation_method SHELXL-97
_cell_angle_alpha 90.00
_cell_angle_beta 90.00
_cell_angle_gamma 90.00
_cell_formula_units_Z 8
_cell_length_a 16.2919(4)
_cell_length_b 18.9469(4)
_cell_length_c 26.2523(5)
_cell_measurement_reflns_used 78904
_cell_measurement_temperature 133(2)
_cell_measurement_theta_max 26.83
_cell_measurement_theta_min 1.33
_cell_volume 8103.6(3)
_computing_cell_refinement 'X-AREA (Stoe & Cie, 2002)'
_computing_data_collection 'X-AREA (Stoe & Cie, 2002)'
_computing_data_reduction 'X-AREA (Stoe & Cie, 2002)'
_computing_molecular_graphics 'DIAMOND (Brandenburg, 2001)'
_computing_publication_material 'SHELXL-97 (Sheldrick, 1997)'
_computing_structure_refinement 'SHELXL-97 (Sheldrick, 1997)'
_computing_structure_solution 'SHELXS-97 (Sheldrick, 1990)'
_diffrn_ambient_temperature 133(2)
_diffrn_measured_fraction_theta_full 0.994
_diffrn_measured_fraction_theta_max 0.994
_diffrn_measurement_device_type 'Stoe IPDS II'
_diffrn_measurement_method \w
_diffrn_radiation_monochromator graphite
_diffrn_radiation_source 'fine-focus sealed tube'
_diffrn_radiation_type MoK\a
_diffrn_radiation_wavelength 0.71073
_diffrn_reflns_av_R_equivalents 0.0604
_diffrn_reflns_av_sigmaI/netI 0.0469
_diffrn_reflns_limit_h_max 20
_diffrn_reflns_limit_h_min -20
_diffrn_reflns_limit_k_max 23
_diffrn_reflns_limit_k_min -23
_diffrn_reflns_limit_l_max 33
_diffrn_reflns_limit_l_min -33
_diffrn_reflns_number 78904
_diffrn_reflns_theta_full 26.83
_diffrn_reflns_theta_max 26.83
_diffrn_reflns_theta_min 1.33
_exptl_absorpt_coefficient_mu 0.778
_exptl_absorpt_correction_T_max 0.8496
_exptl_absorpt_correction_T_min 0.7661
_exptl_absorpt_correction_type numerical
_exptl_absorpt_process_details 'X-RED (Stoe & Cie, 2002)'
_exptl_crystal_colour colorless
_exptl_crystal_density_diffrn 1.430
_exptl_crystal_density_method 'not measured'
_exptl_crystal_description block
_exptl_crystal_F_000 3648
_exptl_crystal_size_max 0.40
_exptl_crystal_size_mid 0.30
_exptl_crystal_size_min 0.24
_refine_diff_density_max 0.493
_refine_diff_density_min -0.285
_refine_diff_density_rms 0.055
_refine_ls_abs_structure_details 'Flack H D (1983), Acta Cryst. A39, 876-881'
_refine_ls_abs_structure_Flack 0.003(7)
_refine_ls_extinction_method none
_refine_ls_goodness_of_fit_ref 1.004
_refine_ls_hydrogen_treatment constr
_refine_ls_matrix_type full
_refine_ls_number_parameters 1045
_refine_ls_number_reflns 17246
_refine_ls_number_restraints 0
_refine_ls_restrained_S_all 1.004
_refine_ls_R_factor_all 0.0440
_refine_ls_R_factor_gt 0.0352
_refine_ls_shift/su_max 0.002
_refine_ls_shift/su_mean 0.000
_refine_ls_structure_factor_coef Fsqd
_refine_ls_weighting_details 'calc w=1/[\s^2^(Fo^2^)+(0.0364P)^2^+0.0000P] where P=(Fo^2^+2Fc^2^)/3'
_refine_ls_weighting_scheme calc
_refine_ls_wR_factor_gt 0.0690
_refine_ls_wR_factor_ref 0.0710
_reflns_number_gt 15179
_reflns_number_total 17246
_reflns_threshold_expression >2sigma(I)
_cod_data_source_file c1cc13756e.txt
_cod_data_source_block 1-bb70at133K-one-crystal
_cod_database_code 7106857

loop_
_symmetry_equiv_pos_as_xyz
'x, y, z'
'-x+1/2, -y, z+1/2'
'-x, y+1/2, -z+1/2'
'x+1/2, -y+1/2, -z'

loop_
_atom_site_label
_atom_site_type_symbol
_atom_site_fract_x
_atom_site_fract_y
_atom_site_fract_z
_atom_site_U_iso_or_equiv
_atom_site_adp_type
_atom_site_occupancy
_atom_site_symmetry_multiplicity
_atom_site_calc_flag
_atom_site_refinement_flags
_atom_site_disorder_assembly
_atom_site_disorder_group
Fe1 Fe 0.77246(2) 0.415270(19) 0.614474(13) 0.01845(8) Uani 1 1 d . . .
Fe2 Fe 0.90659(2) 0.283092(19) 0.560592(14) 0.01924(8) Uani 1 1 d . . .
Fe11 Fe 0.24583(2) 0.60048(2) 0.592376(13) 0.02210(8) Uani 1 1 d . . .
Fe12 Fe 0.429897(19) 0.689422(19) 0.563077(13) 0.01823(7) Uani 1 1 d . . .
N1 N 0.79600(11) 0.40577(11) 0.53552(7) 0.0175(4) Uani 1 1 d . . .
N2 N 0.83486(12) 0.34967(11) 0.51263(8) 0.0180(4) Uani 1 1 d . . .
N3 N 0.68423(11) 0.51078(11) 0.55937(8) 0.0201(4) Uani 1 1 d . . .
N4 N 0.76084(13) 0.51174(12) 0.65508(8) 0.0234(5) Uani 1 1 d . . .
N5 N 0.72827(14) 0.62143(13) 0.67350(9) 0.0314(5) Uani 1 1 d . . .
N6 N 0.64048(12) 0.39448(11) 0.61915(8) 0.0220(4) Uani 1 1 d . . .
N7 N 0.51213(12) 0.39245(12) 0.59319(9) 0.0245(5) Uani 1 1 d . . .
N8 N 0.95513(12) 0.34583(11) 0.40714(8) 0.0202(4) Uani 1 1 d . . .
N9 N 1.01307(12) 0.26403(11) 0.51108(8) 0.0226(5) Uani 1 1 d . . .
N10 N 1.11528(12) 0.27598(12) 0.45634(8) 0.0235(5) Uani 1 1 d . . .
N11 N 1.07065(15) 0.47378(14) 0.35582(10) 0.0367(6) Uani 1 1 d . . .
N12 N 1.04650(14) 0.38359(13) 0.30445(8) 0.0269(5) Uani 1 1 d . . .
N21 N 0.28197(12) 0.62015(11) 0.51818(8) 0.0198(4) Uani 1 1 d . . .
N22 N 0.35176(12) 0.65549(11) 0.50360(8) 0.0182(4) Uani 1 1 d . . .
N23 N 0.14791(12) 0.53751(12) 0.53180(8) 0.0225(5) Uani 1 1 d . . .
N24 N 0.12687(13) 0.62690(12) 0.61446(9) 0.0257(5) Uani 1 1 d . . .
N25 N -0.00781(13) 0.62384(13) 0.61417(9) 0.0286(5) Uani 1 1 d . . .
N26 N 0.25003(12) 0.49392(12) 0.61203(8) 0.0240(4) Uani 1 1 d . . .
N27 N 0.22797(13) 0.38110(12) 0.59837(8) 0.0255(5) Uani 1 1 d . . .
N28 N 0.48147(12) 0.64852(11) 0.40391(8) 0.0199(4) Uani 1 1 d . . .
N29 N 0.54658(12) 0.68803(12) 0.52167(8) 0.0223(4) Uani 1 1 d . . .
N30 N 0.64657(12) 0.68274(12) 0.46474(8) 0.0222(4) Uani 1 1 d . . .
N31 N 0.34405(18) 0.65430(17) 0.30779(9) 0.0472(8) Uani 1 1 d . . .
N32 N 0.47450(17) 0.66442(14) 0.28432(9) 0.0382(6) Uani 1 1 d . . .
O1 O 0.90301(11) 0.43561(10) 0.62769(8) 0.0329(5) Uani 1 1 d . . .
O2 O 0.98263(11) 0.34506(11) 0.60395(7) 0.0310(4) Uani 1 1 d . . .
O3 O 0.80868(10) 0.30397(9) 0.61812(6) 0.0208(4) Uani 1 1 d . . .
O4 O 0.78193(12) 0.35077(11) 0.69264(7) 0.0327(4) Uani 1 1 d . . .
O5 O 0.84704(11) 0.18336(11) 0.53688(8) 0.0324(4) Uani 1 1 d . . .
O6 O 0.93624(12) 0.17939(11) 0.59949(8) 0.0362(5) Uani 1 1 d . . .
O11 O 0.31318(9) 0.69068(10) 0.61096(6) 0.0213(4) Uani 1 1 d . . .
O12 O 0.28440(12) 0.63863(11) 0.68371(7) 0.0341(5) Uani 1 1 d . . .
O13 O 0.44423(12) 0.79224(10) 0.57968(7) 0.0317(4) Uani 1 1 d . A .
O14A O 0.3761(2) 0.82646(15) 0.51080(11) 0.0488(9) Uani 0.828(5) 1 d P A 1
O14B O 0.4372(12) 0.8319(7) 0.5022(5) 0.0488(9) Uani 0.172(5) 1 d P A 2
O15 O 0.43921(12) 0.58341(10) 0.59308(7) 0.0308(4) Uani 1 1 d . . .
O16 O 0.49434(11) 0.66260(11) 0.64305(8) 0.0330(5) Uani 1 1 d . . .
C1 C 0.79017(13) 0.42354(14) 0.45117(9) 0.0199(5) Uani 1 1 d . . .
H1 H 0.7783 0.4436 0.4189 0.080 Uiso 1 1 calc R . .
C2 C 0.77115(13) 0.44992(13) 0.49863(9) 0.0173(5) Uani 1 1 d . . .
C3 C 0.83123(13) 0.36000(13) 0.46168(9) 0.0179(5) Uani 1 1 d . . .
C4 C 0.73475(15) 0.51997(13) 0.51377(10) 0.0219(5) Uani 1 1 d . . .
H4A H 0.7792 0.5543 0.5207 0.080 Uiso 1 1 calc R . .
H4B H 0.7007 0.5387 0.4856 0.080 Uiso 1 1 calc R . .
C5 C 0.67474(15) 0.57429(14) 0.59033(10) 0.0242(5) Uani 1 1 d . . .
H5A H 0.6158 0.5821 0.5975 0.080 Uiso 1 1 calc R . .
H5B H 0.6954 0.6156 0.5711 0.080 Uiso 1 1 calc R . .
C6 C 0.72059(15) 0.56796(14) 0.63938(10) 0.0221(5) Uani 1 1 d . . .
C7 C 0.79668(18) 0.52997(17) 0.70082(11) 0.0331(7) Uani 1 1 d . . .
H7 H 0.8299 0.4999 0.7211 0.080 Uiso 1 1 calc R . .
C8 C 0.77698(19) 0.59738(18) 0.71219(11) 0.0402(7) Uani 1 1 d . . .
H8 H 0.7937 0.6231 0.7414 0.080 Uiso 1 1 calc R . .
C9 C 0.69438(19) 0.69237(18) 0.66858(13) 0.0414(8) Uani 1 1 d . . .
H9A H 0.7254 0.7186 0.6428 0.080 Uiso 1 1 calc R . .
H9B H 0.6983 0.7168 0.7014 0.080 Uiso 1 1 calc R . .
H9C H 0.6367 0.6893 0.6583 0.080 Uiso 1 1 calc R . .
C10 C 0.60723(14) 0.47466(14) 0.54741(10) 0.0215(5) Uani 1 1 d . . .
H10A H 0.6120 0.4513 0.5138 0.080 Uiso 1 1 calc R . .
H10B H 0.5622 0.5097 0.5454 0.080 Uiso 1 1 calc R . .
C11 C 0.58729(14) 0.42115(13) 0.58692(9) 0.0200(5) Uani 1 1 d . . .
C12 C 0.59708(17) 0.34583(15) 0.64773(10) 0.0279(6) Uani 1 1 d . . .
H12 H 0.6193 0.3178 0.6744 0.080 Uiso 1 1 calc R . .
C13 C 0.51823(17) 0.34430(15) 0.63191(11) 0.0297(6) Uani 1 1 d . . .
H13 H 0.4754 0.3155 0.6450 0.080 Uiso 1 1 calc R . .
C14 C 0.43938(15) 0.40773(16) 0.56240(12) 0.0326(6) Uani 1 1 d . . .
H14A H 0.4252 0.4578 0.5657 0.080 Uiso 1 1 calc R . .
H14B H 0.3934 0.3788 0.5743 0.080 Uiso 1 1 calc R . .
H14C H 0.4509 0.3969 0.5266 0.080 Uiso 1 1 calc R . .
C15 C 0.87738(14) 0.31353(14) 0.42543(9) 0.0210(5) Uani 1 1 d . . .
H15A H 0.8901 0.2683 0.4426 0.080 Uiso 1 1 calc R . .
H15B H 0.8419 0.3030 0.3958 0.080 Uiso 1 1 calc R . .
C16 C 1.00685(15) 0.36691(14) 0.45080(9) 0.0220(5) Uani 1 1 d . . .
H16A H 0.9730 0.3920 0.4764 0.080 Uiso 1 1 calc R . .
H16B H 1.0506 0.3994 0.4391 0.080 Uiso 1 1 calc R . .
C17 C 1.04419(14) 0.30345(14) 0.47417(9) 0.0215(5) Uani 1 1 d . . .
C18 C 1.06763(15) 0.20848(14) 0.51690(10) 0.0251(6) Uani 1 1 d . . .
H18 H 1.0617 0.1712 0.5408 0.080 Uiso 1 1 calc R . .
C19 C 1.13014(15) 0.21517(15) 0.48379(11) 0.0270(6) Uani 1 1 d . . .
H19 H 1.1756 0.1842 0.4800 0.080 Uiso 1 1 calc R . .
C20 C 1.16413(16) 0.30446(16) 0.41480(11) 0.0316(6) Uani 1 1 d . . .
H20A H 1.1301 0.3081 0.3841 0.080 Uiso 1 1 calc R . .
H20B H 1.2107 0.2731 0.4081 0.080 Uiso 1 1 calc R . .
H20C H 1.1845 0.3514 0.4242 0.080 Uiso 1 1 calc R . .
C21 C 0.94136(15) 0.40624(15) 0.37285(9) 0.0252(5) Uani 1 1 d . . .
H21A H 0.9244 0.4480 0.3930 0.080 Uiso 1 1 calc R . .
H21B H 0.8968 0.3949 0.3485 0.080 Uiso 1 1 calc R . .
C22 C 1.01861(16) 0.42262(15) 0.34421(10) 0.0266(6) Uani 1 1 d . . .
C23 C 1.13472(19) 0.46594(18) 0.32191(13) 0.0400(8) Uani 1 1 d . . .
H23 H 1.1822 0.4950 0.3211 0.080 Uiso 1 1 calc R . .
C24 C 1.12085(18) 0.41139(18) 0.29008(11) 0.0359(7) Uani 1 1 d . . .
H24 H 1.1554 0.3955 0.2633 0.080 Uiso 1 1 calc R . .
C25 C 1.0056(2) 0.32183(18) 0.28154(12) 0.0384(7) Uani 1 1 d . . .
H25A H 1.0282 0.2785 0.2963 0.080 Uiso 1 1 calc R . .
H25B H 1.0148 0.3218 0.2447 0.080 Uiso 1 1 calc R . .
H25C H 0.9465 0.3241 0.2884 0.080 Uiso 1 1 calc R . .
C26 C 0.96826(14) 0.40109(15) 0.62858(9) 0.0228(5) Uani 1 1 d . . .
C27 C 1.03602(16) 0.42971(16) 0.66165(10) 0.0280(6) Uani 1 1 d . . .
H27A H 1.0380 0.4812 0.6585 0.080 Uiso 1 1 calc R . .
H27B H 1.0886 0.4096 0.6508 0.080 Uiso 1 1 calc R . .
H27C H 1.0256 0.4169 0.6972 0.080 Uiso 1 1 calc R . .
C28 C 0.80260(14) 0.29877(14) 0.66682(9) 0.0217(5) Uani 1 1 d . . .
C29 C 0.81865(18) 0.22812(17) 0.69095(11) 0.0329(7) Uani 1 1 d . . .
H29A H 0.8106 0.2316 0.7279 0.080 Uiso 1 1 calc R . .
H29B H 0.8752 0.2136 0.6838 0.080 Uiso 1 1 calc R . .
H29C H 0.7806 0.1931 0.6769 0.080 Uiso 1 1 calc R . .
C30 C 0.88458(17) 0.15025(15) 0.57127(12) 0.0317(7) Uani 1 1 d . . .
C31 C 0.8672(2) 0.07239(17) 0.57808(16) 0.0510(9) Uani 1 1 d . . .
H31A H 0.9119 0.0506 0.5974 0.080 Uiso 1 1 calc R . .
H31B H 0.8628 0.0498 0.5446 0.080 Uiso 1 1 calc R . .
H31C H 0.8154 0.0664 0.5966 0.080 Uiso 1 1 calc R . .
C41 C 0.27786(14) 0.63149(13) 0.43339(9) 0.0207(5) Uani 1 1 d . . .
H41 H 0.2608 0.6283 0.3989 0.080 Uiso 1 1 calc R . .
C42 C 0.23774(15) 0.60622(13) 0.47618(9) 0.0207(5) Uani 1 1 d . . .
C43 C 0.34889(15) 0.66258(13) 0.45242(9) 0.0191(5) Uani 1 1 d . . .
C44 C 0.15330(15) 0.57536(15) 0.48261(9) 0.0238(5) Uani 1 1 d . . .
H44A H 0.1118 0.6135 0.4816 0.080 Uiso 1 1 calc R . .
H44B H 0.1417 0.5423 0.4543 0.080 Uiso 1 1 calc R . .
C45 C 0.06538(16) 0.54129(15) 0.55375(10) 0.0281(6) Uani 1 1 d . . .
H45A H 0.0513 0.4955 0.5696 0.080 Uiso 1 1 calc R . .
H45B H 0.0249 0.5510 0.5265 0.080 Uiso 1 1 calc R . .
C46 C 0.06166(15) 0.59817(15) 0.59276(10) 0.0253(5) Uani 1 1 d . . .
C47 C 0.09757(17) 0.67228(16) 0.65145(11) 0.0309(6) Uani 1 1 d . . .
H47 H 0.1305 0.7003 0.6734 0.080 Uiso 1 1 calc R . .
C48 C 0.01413(18) 0.67049(17) 0.65138(12) 0.0344(7) Uani 1 1 d . . .
H48 H -0.0217 0.6965 0.6729 0.080 Uiso 1 1 calc R . .
C49 C -0.09187(16) 0.60522(17) 0.60002(12) 0.0363(7) Uani 1 1 d . . .
H49A H -0.1029 0.6214 0.5652 0.080 Uiso 1 1 calc R . .
H49B H -0.1304 0.6278 0.6236 0.080 Uiso 1 1 calc R . .
H49C H -0.0986 0.5539 0.6017 0.080 Uiso 1 1 calc R . .
C50 C 0.18197(17) 0.46608(15) 0.52910(11) 0.0282(6) Uani 1 1 d . . .
H50A H 0.2245 0.4639 0.5022 0.080 Uiso 1 1 calc R . .
H50B H 0.1380 0.4321 0.5204 0.080 Uiso 1 1 calc R . .
C51 C 0.21906(15) 0.44711(14) 0.57982(9) 0.0216(5) Uani 1 1 d . . .
C52 C 0.28010(16) 0.45684(16) 0.65232(10) 0.0280(6) Uani 1 1 d . . .
H52 H 0.3061 0.4769 0.6813 0.080 Uiso 1 1 calc R . .
C53 C 0.26709(16) 0.38602(16) 0.64462(10) 0.0297(6) Uani 1 1 d . . .
H53 H 0.2820 0.3483 0.6666 0.080 Uiso 1 1 calc R . .
C54 C 0.20132(18) 0.31562(15) 0.57326(12) 0.0346(7) Uani 1 1 d . . .
H54A H 0.1420 0.3174 0.5673 0.080 Uiso 1 1 calc R . .
H54B H 0.2143 0.2752 0.5951 0.080 Uiso 1 1 calc R . .
H54C H 0.2299 0.3106 0.5406 0.080 Uiso 1 1 calc R . .
C55 C 0.41791(14) 0.69738(13) 0.42400(9) 0.0203(5) Uani 1 1 d . . .
H55A H 0.3945 0.7242 0.3951 0.080 Uiso 1 1 calc R . .
H55B H 0.4448 0.7317 0.4470 0.080 Uiso 1 1 calc R . .
C56 C 0.52145(14) 0.60936(13) 0.44588(9) 0.0211(5) Uani 1 1 d . . .
H56A H 0.5579 0.5725 0.4316 0.080 Uiso 1 1 calc R . .
H56B H 0.4792 0.5859 0.4670 0.080 Uiso 1 1 calc R . .
C57 C 0.57058(15) 0.65894(13) 0.47824(9) 0.0205(5) Uani 1 1 d . . .
C58 C 0.61007(15) 0.73193(15) 0.53597(10) 0.0254(6) Uani 1 1 d . . .
H58 H 0.6105 0.7605 0.5657 0.080 Uiso 1 1 calc R . .
C59 C 0.67179(15) 0.72850(14) 0.50150(10) 0.0255(6) Uani 1 1 d . . .
H59 H 0.7225 0.7531 0.5027 0.080 Uiso 1 1 calc R . .
C60 C 0.69124(16) 0.66621(16) 0.41813(10) 0.0288(6) Uani 1 1 d . . .
H60A H 0.7451 0.6892 0.4189 0.080 Uiso 1 1 calc R . .
H60B H 0.6601 0.6833 0.3887 0.080 Uiso 1 1 calc R . .
H60C H 0.6986 0.6150 0.4155 0.080 Uiso 1 1 calc R . .
C61 C 0.44733(15) 0.59973(15) 0.36569(9) 0.0235(5) Uani 1 1 d . . .
H61A H 0.3999 0.5743 0.3805 0.080 Uiso 1 1 calc R . .
H61B H 0.4894 0.5644 0.3563 0.080 Uiso 1 1 calc R . .
C62 C 0.42062(18) 0.63816(15) 0.31932(10) 0.0297(6) Uani 1 1 d . . .
C63 C 0.3489(3) 0.6934(2) 0.26389(12) 0.0587(12) Uani 1 1 d . . .
H63 H 0.3031 0.7131 0.2465 0.080 Uiso 1 1 calc R . .
C64 C 0.4270(3) 0.70011(18) 0.24895(12) 0.0549(11) Uani 1 1 d . . .
H64 H 0.4463 0.7246 0.2197 0.080 Uiso 1 1 calc R . .
C65 C 0.5626(2) 0.6519(2) 0.28315(13) 0.0547(10) Uani 1 1 d . . .
H65A H 0.5875 0.6703 0.3144 0.080 Uiso 1 1 calc R . .
H65B H 0.5865 0.6758 0.2536 0.080 Uiso 1 1 calc R . .
H65C H 0.5730 0.6010 0.2807 0.080 Uiso 1 1 calc R . .
C66 C 0.31100(14) 0.69019(15) 0.66018(9) 0.0220(5) Uani 1 1 d . . .
C67 C 0.33880(18) 0.75640(16) 0.68658(11) 0.0311(6) Uani 1 1 d . . .
H67A H 0.3459 0.7469 0.7230 0.080 Uiso 1 1 calc R . .
H67B H 0.2975 0.7934 0.6820 0.080 Uiso 1 1 calc R . .
H67C H 0.3911 0.7720 0.6720 0.080 Uiso 1 1 calc R . .
C68 C 0.41553(18) 0.83878(15) 0.55028(11) 0.0315(6) Uani 1 1 d . . .
C69 C 0.42132(17) 0.91454(14) 0.56930(11) 0.0315(6) Uani 1 1 d . A .
H69A H 0.4068 0.9470 0.5417 0.080 Uiso 1 1 calc R . .
H69B H 0.4775 0.9242 0.5806 0.080 Uiso 1 1 calc R . .
H69C H 0.3834 0.9212 0.5979 0.080 Uiso 1 1 calc R . .
C70 C 0.47352(15) 0.60018(15) 0.63417(10) 0.0259(6) Uani 1 1 d . . .
C71 C 0.49168(18) 0.54301(17) 0.67307(11) 0.0333(7) Uani 1 1 d . . .
H71A H 0.5485 0.5476 0.6849 0.080 Uiso 1 1 calc R . .
H71B H 0.4840 0.4965 0.6574 0.080 Uiso 1 1 calc R . .
H71C H 0.4542 0.5479 0.7021 0.080 Uiso 1 1 calc R . .
N42 N 0.7199(3) 0.3158(2) 0.32964(14) 0.0787(12) Uani 1 1 d . . .
C74 C 0.6715(3) 0.3531(3) 0.34593(16) 0.0627(13) Uani 1 1 d . . .
C75 C 0.6108(2) 0.4007(3) 0.36569(18) 0.0815(17) Uani 1 1 d . . .
H75A H 0.6037 0.4403 0.3421 0.122 Uiso 1 1 calc R . .
H75B H 0.6287 0.4186 0.3989 0.122 Uiso 1 1 calc R . .
H75C H 0.5585 0.3757 0.3696 0.122 Uiso 1 1 calc R . .
N43 N 0.7535(2) 0.46670(19) 0.83592(12) 0.0650(9) Uani 1 1 d . . .
C76 C 0.7047(2) 0.45732(19) 0.80530(13) 0.0463(9) Uani 1 1 d . . .
C77 C 0.6436(3) 0.4444(3) 0.76707(15) 0.0629(11) Uani 1 1 d . . .
H77A H 0.6664 0.4138 0.7406 0.094 Uiso 1 1 calc R . .
H77B H 0.6266 0.4894 0.7519 0.094 Uiso 1 1 calc R . .
H77C H 0.5959 0.4214 0.7827 0.094 Uiso 1 1 calc R . .
N44 N 0.0017(2) 0.5379(2) 0.77464(14) 0.0745(11) Uani 1 1 d . . .
C78 C 0.0696(2) 0.5387(2) 0.76538(12) 0.0466(8) Uani 1 1 d . . .
C79 C 0.1560(2) 0.5362(2) 0.75434(16) 0.0553(10) Uani 1 1 d . . .
H79A H 0.1861 0.5631 0.7802 0.083 Uiso 1 1 calc R . .
H79B H 0.1661 0.5567 0.7207 0.083 Uiso 1 1 calc R . .
H79C H 0.1746 0.4870 0.7546 0.083 Uiso 1 1 calc R . .
N45 N 0.3958(2) 0.3261(2) 0.73810(12) 0.0620(9) Uani 1 1 d . . .
C80 C 0.40728(19) 0.33679(18) 0.78032(13) 0.0399(7) Uani 1 1 d . . .
C81 C 0.4201(2) 0.34805(19) 0.83464(12) 0.0468(8) Uani 1 1 d . . .
H81A H 0.3681 0.3413 0.8528 0.070 Uiso 1 1 calc R . .
H81B H 0.4400 0.3962 0.8403 0.070 Uiso 1 1 calc R . .
H81C H 0.4608 0.3142 0.8473 0.070 Uiso 1 1 calc R . .

loop_
_atom_site_aniso_label
_atom_site_aniso_U_11
_atom_site_aniso_U_22
_atom_site_aniso_U_33
_atom_site_aniso_U_23
_atom_site_aniso_U_13
_atom_site_aniso_U_12
Fe1 0.01918(16) 0.01611(17) 0.02007(16) -0.00192(14) 0.00092(13) 0.00044(13)
Fe2 0.01732(16) 0.01554(17) 0.02485(18) 0.00145(15) -0.00057(14) 0.00198(13)
Fe11 0.02627(18) 0.02102(19) 0.01901(16) 0.00014(15) 0.00180(14) -0.00728(15)
Fe12 0.01687(15) 0.01790(17) 0.01991(16) -0.00142(15) -0.00092(14) -0.00169(13)
N1 0.0162(9) 0.0158(10) 0.0206(10) 0.0002(9) 0.0021(7) 0.0028(8)
N2 0.0168(9) 0.0154(11) 0.0218(10) 0.0011(9) 0.0021(8) 0.0033(8)
N3 0.0174(9) 0.0177(11) 0.0253(11) -0.0030(9) 0.0014(8) 0.0003(8)
N4 0.0243(11) 0.0230(11) 0.0229(10) -0.0039(9) 0.0001(9) -0.0015(9)
N5 0.0300(12) 0.0268(13) 0.0374(13) -0.0140(10) -0.0019(10) 0.0031(10)
N6 0.0222(10) 0.0209(11) 0.0229(10) -0.0014(9) 0.0018(8) -0.0022(9)
N7 0.0192(10) 0.0229(12) 0.0313(12) -0.0089(10) 0.0032(9) -0.0030(9)
N8 0.0203(10) 0.0190(11) 0.0213(10) -0.0026(9) 0.0024(8) 0.0016(8)
N9 0.0204(10) 0.0179(11) 0.0294(12) -0.0047(9) -0.0004(9) 0.0025(8)
N10 0.0169(10) 0.0249(12) 0.0288(11) -0.0070(10) -0.0005(8) 0.0025(9)
N11 0.0403(14) 0.0305(14) 0.0393(14) -0.0018(11) 0.0150(11) -0.0072(11)
N12 0.0327(12) 0.0258(13) 0.0224(11) 0.0025(10) 0.0066(9) 0.0043(10)
N21 0.0164(9) 0.0230(12) 0.0198(10) -0.0001(9) 0.0002(8) -0.0032(8)
N22 0.0178(10) 0.0166(11) 0.0201(10) 0.0010(9) 0.0011(8) -0.0026(8)
N23 0.0223(11) 0.0226(12) 0.0227(11) 0.0039(9) -0.0006(9) -0.0070(9)
N24 0.0235(10) 0.0274(12) 0.0262(11) 0.0000(10) -0.0022(9) -0.0022(9)
N25 0.0235(11) 0.0265(13) 0.0357(12) 0.0104(11) -0.0018(10) -0.0013(9)
N26 0.0222(10) 0.0259(12) 0.0240(10) 0.0006(9) -0.0004(9) -0.0042(9)
N27 0.0216(10) 0.0222(11) 0.0327(12) 0.0011(9) -0.0036(9) -0.0018(9)
N28 0.0217(10) 0.0192(11) 0.0187(10) -0.0003(9) 0.0025(8) -0.0004(8)
N29 0.0198(10) 0.0219(11) 0.0251(11) -0.0016(10) 0.0008(8) -0.0004(9)
N30 0.0201(10) 0.0221(11) 0.0242(11) 0.0037(10) 0.0023(8) 0.0001(9)
N31 0.0540(17) 0.065(2) 0.0230(13) -0.0097(13) -0.0065(12) 0.0276(15)
N32 0.0606(17) 0.0281(14) 0.0258(12) -0.0004(11) 0.0027(12) -0.0045(12)
O1 0.0190(9) 0.0236(10) 0.0562(13) -0.0072(9) -0.0037(9) 0.0012(7)
O2 0.0214(9) 0.0330(11) 0.0385(11) -0.0097(9) -0.0036(8) 0.0016(8)
O3 0.0210(8) 0.0192(9) 0.0223(9) 0.0030(8) -0.0009(7) -0.0006(7)
O4 0.0390(11) 0.0319(12) 0.0272(10) -0.0047(9) -0.0033(8) 0.0043(9)
O5 0.0329(10) 0.0231(10) 0.0412(11) 0.0027(9) 0.0056(9) 0.0039(9)
O6 0.0347(11) 0.0271(11) 0.0468(12) 0.0075(10) 0.0029(9) 0.0051(9)
O11 0.0187(8) 0.0250(9) 0.0201(8) -0.0047(8) -0.0016(7) -0.0008(7)
O12 0.0345(11) 0.0350(12) 0.0328(11) 0.0086(9) -0.0077(9) -0.0089(9)
O13 0.0366(10) 0.0198(10) 0.0387(11) 0.0005(9) 0.0023(8) 0.0020(8)
O14A 0.074(2) 0.0317(15) 0.0403(15) -0.0079(12) -0.0105(16) -0.0006(15)
O14B 0.074(2) 0.0317(15) 0.0403(15) -0.0079(12) -0.0105(16) -0.0006(15)
O15 0.0413(11) 0.0248(10) 0.0263(9) 0.0015(9) -0.0009(9) 0.0065(9)
O16 0.0253(10) 0.0309(12) 0.0427(12) 0.0008(9) 0.0016(8) 0.0032(8)
C1 0.0169(11) 0.0214(13) 0.0214(12) 0.0056(10) 0.0004(9) 0.0002(9)
C2 0.0121(10) 0.0161(12) 0.0238(12) 0.0048(10) 0.0030(9) 0.0001(9)
C3 0.0123(11) 0.0177(13) 0.0238(12) -0.0022(10) 0.0001(9) -0.0006(9)
C4 0.0201(12) 0.0171(12) 0.0286(13) 0.0040(10) 0.0030(10) 0.0039(10)
C5 0.0222(12) 0.0200(13) 0.0304(14) -0.0061(11) -0.0008(10) 0.0041(10)
C6 0.0157(11) 0.0230(14) 0.0276(13) -0.0082(11) 0.0044(10) -0.0023(10)
C7 0.0428(17) 0.0315(17) 0.0251(14) -0.0078(12) -0.0068(12) 0.0027(13)
C8 0.0455(17) 0.0413(19) 0.0337(15) -0.0150(14) -0.0106(13) 0.0059(15)
C9 0.0367(16) 0.0315(17) 0.056(2) -0.0197(16) -0.0083(14) 0.0076(13)
C10 0.0165(12) 0.0246(14) 0.0236(13) -0.0018(10) -0.0009(9) -0.0015(10)
C11 0.0187(11) 0.0182(12) 0.0231(12) -0.0076(10) 0.0045(9) 0.0005(9)
C12 0.0301(14) 0.0240(14) 0.0295(14) 0.0016(12) 0.0046(11) -0.0031(12)
C13 0.0302(14) 0.0237(15) 0.0352(15) -0.0019(12) 0.0100(12) -0.0095(12)
C14 0.0202(12) 0.0339(16) 0.0437(16) -0.0072(14) 0.0003(12) -0.0026(11)
C15 0.0197(11) 0.0195(12) 0.0239(12) -0.0013(11) 0.0004(9) 0.0012(10)
C16 0.0198(12) 0.0199(13) 0.0264(14) -0.0031(11) 0.0007(10) 0.0002(10)
C17 0.0176(11) 0.0204(13) 0.0263(13) -0.0080(11) 0.0003(9) -0.0010(9)
C18 0.0232(12) 0.0171(13) 0.0352(14) -0.0052(11) -0.0079(11) 0.0056(10)
C19 0.0207(12) 0.0224(14) 0.0380(15) -0.0114(12) -0.0062(11) 0.0058(10)
C20 0.0246(13) 0.0339(16) 0.0363(15) -0.0076(13) 0.0093(11) 0.0024(12)
C21 0.0274(13) 0.0227(14) 0.0254(13) 0.0010(11) 0.0060(10) 0.0025(11)
C22 0.0289(13) 0.0249(15) 0.0261(13) 0.0056(12) 0.0052(11) 0.0030(11)
C23 0.0349(16) 0.0388(19) 0.0462(18) 0.0035(15) 0.0138(14) -0.0077(14)
C24 0.0358(15) 0.0413(18) 0.0308(15) 0.0042(14) 0.0117(12) 0.0111(14)
C25 0.0483(18) 0.0349(18) 0.0320(15) -0.0035(14) 0.0066(13) 0.0019(14)
C26 0.0195(12) 0.0256(15) 0.0232(12) 0.0047(11) 0.0024(9) -0.0058(11)
C27 0.0276(14) 0.0312(16) 0.0252(13) 0.0028(12) -0.0013(11) -0.0028(11)
C28 0.0188(12) 0.0252(15) 0.0211(12) 0.0001(11) -0.0042(9) -0.0044(10)
C29 0.0409(16) 0.0318(17) 0.0261(14) 0.0101(13) -0.0035(12) 0.0006(13)
C30 0.0281(14) 0.0228(15) 0.0441(17) 0.0066(13) 0.0133(13) 0.0055(11)
C31 0.060(2) 0.0245(17) 0.069(2) 0.0104(16) -0.0011(18) -0.0025(15)
C41 0.0219(12) 0.0225(13) 0.0179(12) -0.0013(10) -0.0017(10) -0.0011(10)
C42 0.0247(12) 0.0190(12) 0.0185(11) -0.0012(10) -0.0031(9) 0.0019(10)
C43 0.0213(12) 0.0151(12) 0.0209(12) 0.0000(10) 0.0006(9) 0.0033(10)
C44 0.0238(12) 0.0274(15) 0.0203(12) 0.0041(11) -0.0042(10) -0.0042(11)
C45 0.0244(12) 0.0314(15) 0.0284(14) 0.0027(12) -0.0021(11) -0.0082(11)
C46 0.0247(12) 0.0252(14) 0.0259(12) 0.0111(12) -0.0030(11) -0.0035(11)
C47 0.0310(14) 0.0307(16) 0.0311(15) -0.0024(12) -0.0015(12) 0.0017(12)
C48 0.0332(15) 0.0332(17) 0.0367(16) 0.0015(13) 0.0004(12) 0.0055(13)
C49 0.0196(12) 0.0343(16) 0.0548(19) 0.0055(15) -0.0026(12) -0.0016(12)
C50 0.0324(14) 0.0242(15) 0.0280(14) -0.0005(12) -0.0084(11) -0.0058(11)
C51 0.0181(11) 0.0228(13) 0.0240(12) 0.0009(10) 0.0001(9) -0.0019(10)
C52 0.0256(13) 0.0316(16) 0.0267(14) 0.0018(12) -0.0029(11) -0.0004(12)
C53 0.0251(13) 0.0327(16) 0.0314(14) 0.0067(12) -0.0022(11) -0.0004(11)
C54 0.0385(15) 0.0189(14) 0.0463(18) 0.0020(13) -0.0101(13) -0.0020(12)
C55 0.0232(12) 0.0189(13) 0.0187(11) 0.0020(9) 0.0019(9) 0.0008(10)
C56 0.0202(11) 0.0182(13) 0.0250(13) 0.0005(11) -0.0002(10) 0.0005(9)
C57 0.0193(11) 0.0182(12) 0.0241(12) 0.0039(10) 0.0008(10) 0.0000(10)
C58 0.0251(13) 0.0247(15) 0.0263(13) -0.0013(11) -0.0024(10) -0.0046(10)
C59 0.0226(13) 0.0205(14) 0.0333(14) 0.0018(12) -0.0024(10) -0.0046(10)
C60 0.0263(13) 0.0330(16) 0.0270(14) 0.0028(12) 0.0062(11) -0.0011(12)
C61 0.0242(12) 0.0233(14) 0.0228(12) -0.0039(11) 0.0011(10) 0.0020(10)
C62 0.0418(16) 0.0258(15) 0.0213(13) -0.0071(11) -0.0008(12) 0.0042(12)
C63 0.090(3) 0.058(3) 0.0283(17) -0.0113(17) -0.0125(18) 0.044(2)
C64 0.116(3) 0.0286(18) 0.0204(14) -0.0017(13) -0.0071(19) 0.007(2)
C65 0.059(2) 0.070(3) 0.0356(17) -0.0068(18) 0.0113(16) -0.033(2)
C66 0.0158(11) 0.0269(14) 0.0233(12) 0.0001(11) -0.0028(9) 0.0040(10)
C67 0.0328(15) 0.0320(16) 0.0285(14) -0.0086(12) -0.0073(12) 0.0014(12)
C68 0.0390(16) 0.0230(15) 0.0326(16) -0.0003(12) 0.0078(12) -0.0006(12)
C69 0.0353(14) 0.0180(13) 0.0412(16) -0.0062(12) -0.0033(12) 0.0026(11)
C70 0.0221(12) 0.0270(16) 0.0286(14) 0.0002(12) 0.0072(10) 0.0085(11)
C71 0.0405(16) 0.0323(17) 0.0270(14) 0.0028(13) 0.0028(12) 0.0116(13)
N42 0.121(4) 0.071(3) 0.044(2) 0.0177(19) -0.028(2) -0.020(3)
C74 0.067(3) 0.076(3) 0.045(2) 0.028(2) -0.024(2) -0.032(2)
C75 0.040(2) 0.127(5) 0.078(3) 0.055(3) -0.007(2) -0.017(3)
N43 0.090(3) 0.063(2) 0.0421(17) 0.0095(16) 0.0006(19) -0.007(2)
C76 0.069(2) 0.037(2) 0.0333(18) 0.0060(15) 0.0120(17) 0.0026(17)
C77 0.069(3) 0.071(3) 0.049(2) 0.005(2) -0.0007(19) 0.003(2)
N44 0.068(2) 0.091(3) 0.064(2) -0.015(2) 0.0198(19) -0.003(2)
C78 0.059(2) 0.049(2) 0.0321(17) -0.0054(15) 0.0075(16) -0.0104(18)
C79 0.048(2) 0.054(2) 0.064(2) 0.003(2) -0.0017(18) -0.0086(18)
N45 0.067(2) 0.078(3) 0.0412(18) 0.0072(17) -0.0002(15) 0.0039(19)
C80 0.0373(16) 0.0406(18) 0.0417(19) 0.0064(15) 0.0062(14) -0.0034(14)
C81 0.061(2) 0.039(2) 0.0411(18) -0.0002(16) -0.0051(16) -0.0051(17)

loop_
_atom_type_symbol
_atom_type_description
_atom_type_scat_dispersion_real
_atom_type_scat_dispersion_imag
_atom_type_scat_source
C C 0.0033 0.0016 'International Tables Vol C Tables 4.2.6.8 and 6.1.1.4'
H H 0.0000 0.0000 'International Tables Vol C Tables 4.2.6.8 and 6.1.1.4'
N N 0.0061 0.0033 'International Tables Vol C Tables 4.2.6.8 and 6.1.1.4'
O O 0.0106 0.0060 'International Tables Vol C Tables 4.2.6.8 and 6.1.1.4'
Fe Fe 0.3463 0.8444 'International Tables Vol C Tables 4.2.6.8 and 6.1.1.4'

loop_
_geom_angle_atom_site_label_1
_geom_angle_atom_site_label_2
_geom_angle_atom_site_label_3
_geom_angle
_geom_angle_site_symmetry_1
_geom_angle_site_symmetry_3
_geom_angle_publ_flag
N1 Fe1 N4 125.52(8) . . ?
N1 Fe1 O1 89.66(8) . . ?
N4 Fe1 O1 81.70(8) . . ?
N1 Fe1 N6 102.58(8) . . ?
N4 Fe1 N6 92.24(8) . . ?
O1 Fe1 N6 167.67(8) . . ?
N1 Fe1 O3 84.96(7) . . ?
N4 Fe1 O3 146.08(7) . . ?
O1 Fe1 O3 84.31(7) . . ?
N6 Fe1 O3 95.10(7) . . ?
N1 Fe1 O4 141.71(7) . . ?
N4 Fe1 O4 90.85(7) . . ?
O1 Fe1 O4 83.76(8) . . ?
N6 Fe1 O4 85.61(7) . . ?
O3 Fe1 O4 56.90(7) . . ?
O2 Fe2 N2 108.67(8) . . ?
O2 Fe2 N9 86.88(8) . . ?
N2 Fe2 N9 100.41(8) . . ?
O2 Fe2 O5 155.41(8) . . ?
N2 Fe2 O5 95.67(8) . . ?
N9 Fe2 O5 92.25(7) . . ?
O2 Fe2 O3 87.40(7) . . ?
N2 Fe2 O3 84.43(7) . . ?
N9 Fe2 O3 173.47(7) . . ?
O5 Fe2 O3 91.63(7) . . ?
O2 Fe2 O6 96.74(8) . . ?
N2 Fe2 O6 153.66(8) . . ?
N9 Fe2 O6 87.47(8) . . ?
O5 Fe2 O6 58.67(8) . . ?
O3 Fe2 O6 90.06(7) . . ?
N21 Fe11 N24 118.91(8) . . ?
N21 Fe11 N26 113.46(9) . . ?
N24 Fe11 N26 101.20(9) . . ?
N21 Fe11 O11 85.59(7) . . ?
N24 Fe11 O11 103.12(8) . . ?
N26 Fe11 O11 135.83(8) . . ?
O13 Fe12 N22 121.65(8) . . ?
O13 Fe12 O15 144.39(8) . . ?
N22 Fe12 O15 91.65(8) . . ?
O13 Fe12 N29 91.06(8) . . ?
N22 Fe12 N29 98.77(8) . . ?
O15 Fe12 N29 96.24(8) . . ?
O13 Fe12 O11 88.12(7) . . ?
N22 Fe12 O11 84.73(7) . . ?
O15 Fe12 O11 82.38(7) . . ?
N29 Fe12 O11 176.30(7) . . ?
C2 N1 N2 107.78(19) . . ?
C2 N1 Fe1 126.82(16) . . ?
N2 N1 Fe1 125.25(15) . . ?
C3 N2 N1 107.45(19) . . ?
C3 N2 Fe2 133.91(16) . . ?
N1 N2 Fe2 116.86(14) . . ?
C5 N3 C10 114.46(19) . . ?
C5 N3 C4 114.6(2) . . ?
C10 N3 C4 111.2(2) . . ?
C6 N4 C7 106.3(2) . . ?
C6 N4 Fe1 125.68(17) . . ?
C7 N4 Fe1 127.93(19) . . ?
C6 N5 C8 107.2(2) . . ?
C6 N5 C9 126.4(2) . . ?
C8 N5 C9 126.3(2) . . ?
C11 N6 C12 105.6(2) . . ?
C11 N6 Fe1 122.89(16) . . ?
C12 N6 Fe1 130.73(18) . . ?
C11 N7 C13 107.0(2) . . ?
C11 N7 C14 126.0(2) . . ?
C13 N7 C14 126.9(2) . . ?
C21 N8 C16 110.5(2) . . ?
C21 N8 C15 112.80(19) . . ?
C16 N8 C15 110.28(19) . . ?
C17 N9 C18 105.3(2) . . ?
C17 N9 Fe2 129.97(17) . . ?
C18 N9 Fe2 124.46(18) . . ?
C17 N10 C19 106.9(2) . . ?
C17 N10 C20 125.8(2) . . ?
C19 N10 C20 127.2(2) . . ?
C22 N11 C23 104.9(2) . . ?
C22 N12 C24 107.3(2) . . ?
C22 N12 C25 126.5(2) . . ?
C24 N12 C25 126.2(2) . . ?
C42 N21 N22 108.12(19) . . ?
C42 N21 Fe11 125.79(16) . . ?
N22 N21 Fe11 125.85(15) . . ?
C43 N22 N21 107.27(19) . . ?
C43 N22 Fe12 136.46(17) . . ?
N21 N22 Fe12 116.15(14) . . ?
C50 N23 C45 114.3(2) . . ?
C50 N23 C44 112.5(2) . . ?
C45 N23 C44 112.0(2) . . ?
C46 N24 C47 106.3(2) . . ?
C46 N24 Fe11 121.89(19) . . ?
C47 N24 Fe11 131.77(18) . . ?
C46 N25 C48 108.1(2) . . ?
C46 N25 C49 126.2(2) . . ?
C48 N25 C49 125.7(2) . . ?
C51 N26 C52 106.7(2) . . ?
C51 N26 Fe11 118.53(17) . . ?
C52 N26 Fe11 134.75(18) . . ?
C51 N27 C53 107.8(2) . . ?
C51 N27 C54 126.0(2) . . ?
C53 N27 C54 126.2(2) . . ?
C61 N28 C56 111.0(2) . . ?
C61 N28 C55 111.69(19) . . ?
C56 N28 C55 110.79(18) . . ?
C57 N29 C58 105.3(2) . . ?
C57 N29 Fe12 133.48(17) . . ?
C58 N29 Fe12 120.57(17) . . ?
C59 N30 C57 107.5(2) . . ?
C59 N30 C60 125.5(2) . . ?
C57 N30 C60 126.9(2) . . ?
C62 N31 C63 105.3(3) . . ?
C62 N32 C64 105.7(3) . . ?
C62 N32 C65 126.1(3) . . ?
C64 N32 C65 128.1(3) . . ?
C26 O1 Fe1 137.57(17) . . ?
C26 O2 Fe2 130.71(16) . . ?
C28 O3 Fe1 95.54(15) . . ?
C28 O3 Fe2 135.57(15) . . ?
Fe1 O3 Fe2 109.47(7) . . ?
C28 O4 Fe1 87.39(15) . . ?
C30 O5 Fe2 90.61(18) . . ?
C30 O6 Fe2 88.42(17) . . ?
C66 O11 Fe11 102.31(16) . . ?
C66 O11 Fe12 125.03(14) . . ?
Fe11 O11 Fe12 107.51(7) . . ?
C68 O13 Fe12 120.12(18) . . ?
C70 O15 Fe12 96.26(17) . . ?
C2 C1 C3 103.9(2) . . ?
N1 C2 C1 111.0(2) . . ?
N1 C2 C4 118.5(2) . . ?
C1 C2 C4 130.3(2) . . ?
N2 C3 C1 109.8(2) . . ?
N2 C3 C15 121.4(2) . . ?
C1 C3 C15 128.2(2) . . ?
N3 C4 C2 109.4(2) . . ?
N3 C5 C6 111.1(2) . . ?
N4 C6 N5 110.6(2) . . ?
N4 C6 C5 125.7(2) . . ?
N5 C6 C5 123.7(2) . . ?
C8 C7 N4 109.2(3) . . ?
C7 C8 N5 106.8(3) . . ?
N3 C10 C11 110.9(2) . . ?
N6 C11 N7 111.4(2) . . ?
N6 C11 C10 124.6(2) . . ?
N7 C11 C10 123.9(2) . . ?
C13 C12 N6 109.5(2) . . ?
C12 C13 N7 106.4(2) . . ?
N8 C15 C3 113.0(2) . . ?
N8 C16 C17 109.6(2) . . ?
N9 C17 N10 111.3(2) . . ?
N9 C17 C16 127.1(2) . . ?
N10 C17 C16 121.4(2) . . ?
C19 C18 N9 110.0(2) . . ?
C18 C19 N10 106.4(2) . . ?
N8 C21 C22 109.9(2) . . ?
N11 C22 N12 111.2(2) . . ?
N11 C22 C21 125.0(2) . . ?
N12 C22 C21 123.6(3) . . ?
C24 C23 N11 110.8(3) . . ?
C23 C24 N12 105.8(2) . . ?
O1 C26 O2 126.0(2) . . ?
O1 C26 C27 116.5(2) . . ?
O2 C26 C27 117.5(2) . . ?
O4 C28 O3 120.2(2) . . ?
O4 C28 C29 121.5(2) . . ?
O3 C28 C29 118.3(2) . . ?
O6 C30 O5 122.2(3) . . ?
O6 C30 C31 119.1(3) . . ?
O5 C30 C31 118.7(3) . . ?
C42 C41 C43 104.3(2) . . ?
N21 C42 C41 110.2(2) . . ?
N21 C42 C44 118.3(2) . . ?
C41 C42 C44 131.1(2) . . ?
N22 C43 C41 110.1(2) . . ?
N22 C43 C55 120.8(2) . . ?
C41 C43 C55 129.1(2) . . ?
N23 C44 C42 109.91(19) . . ?
N23 C45 C46 110.1(2) . . ?
N24 C46 N25 110.2(2) . . ?
N24 C46 C45 124.2(2) . . ?
N25 C46 C45 125.4(2) . . ?
C48 C47 N24 109.2(3) . . ?
C47 C48 N25 106.2(3) . . ?
N23 C50 C51 109.3(2) . . ?
N26 C51 N27 110.4(2) . . ?
N26 C51 C50 123.9(2) . . ?
N27 C51 C50 125.7(2) . . ?
N26 C52 C53 109.5(2) . . ?
C52 C53 N27 105.5(2) . . ?
N28 C55 C43 115.1(2) . . ?
N28 C56 C57 110.1(2) . . ?
N29 C57 N30 110.7(2) . . ?
N29 C57 C56 126.2(2) . . ?
N30 C57 C56 123.0(2) . . ?
C59 C58 N29 110.3(2) . . ?
C58 C59 N30 106.3(2) . . ?
N28 C61 C62 111.2(2) . . ?
N31 C62 N32 111.7(3) . . ?
N31 C62 C61 125.4(3) . . ?
N32 C62 C61 122.9(3) . . ?
C64 C63 N31 110.6(3) . . ?
C63 C64 N32 106.8(3) . . ?
O12 C66 O11 121.0(3) . . ?
O12 C66 C67 122.4(2) . . ?
O11 C66 C67 116.5(2) . . ?
O14A C68 O13 124.8(3) . . ?
O14A C68 O14B 47.1(7) . . ?
O13 C68 O14B 114.7(7) . . ?
O14A C68 C69 118.9(3) . . ?
O13 C68 C69 115.8(2) . . ?
O14B C68 C69 113.1(7) . . ?
O16 C70 O15 121.3(3) . . ?
O16 C70 C71 119.7(3) . . ?
O15 C70 C71 119.0(3) . . ?
N42 C74 C75 179.1(5) . . ?
N43 C76 C77 179.1(4) . . ?
N44 C78 C79 177.2(5) . . ?
N45 C80 C81 177.8(4) . . ?

loop_
_geom_bond_atom_site_label_1
_geom_bond_atom_site_label_2
_geom_bond_distance
_geom_bond_site_symmetry_2
_geom_bond_publ_flag
Fe1 N1 2.116(2) . ?
Fe1 N4 2.124(2) . ?
Fe1 O1 2.1893(18) . ?
Fe1 N6 2.189(2) . ?
Fe1 O3 2.1919(18) . ?
Fe1 O4 2.393(2) . ?
Fe2 O2 2.0516(19) . ?
Fe2 N2 2.131(2) . ?
Fe2 N9 2.198(2) . ?
Fe2 O5 2.214(2) . ?
Fe2 O3 2.2321(17) . ?
Fe2 O6 2.266(2) . ?
Fe11 N21 2.069(2) . ?
Fe11 N24 2.084(2) . ?
Fe11 N26 2.085(2) . ?
Fe11 O11 2.0887(18) . ?
Fe12 O13 2.0097(19) . ?
Fe12 N22 2.115(2) . ?
Fe12 O15 2.163(2) . ?
Fe12 N29 2.190(2) . ?
Fe12 O11 2.2797(16) . ?
N1 C2 1.342(3) . ?
N1 N2 1.375(3) . ?
N2 C3 1.353(3) . ?
N3 C5 1.460(3) . ?
N3 C10 1.463(3) . ?
N3 C4 1.463(3) . ?
N4 C6 1.317(3) . ?
N4 C7 1.379(3) . ?
N5 C6 1.358(3) . ?
N5 C8 1.367(4) . ?
N5 C9 1.459(4) . ?
N6 C11 1.312(3) . ?
N6 C12 1.383(3) . ?
N7 C11 1.350(3) . ?
N7 C13 1.369(4) . ?
N7 C14 1.464(3) . ?
N8 C21 1.473(3) . ?
N8 C16 1.478(3) . ?
N8 C15 1.487(3) . ?
N9 C17 1.324(3) . ?
N9 C18 1.386(3) . ?
N10 C17 1.353(3) . ?
N10 C19 1.380(4) . ?
N10 C20 1.454(3) . ?
N11 C22 1.323(4) . ?
N11 C23 1.380(4) . ?
N12 C22 1.358(3) . ?
N12 C24 1.374(4) . ?
N12 C25 1.475(4) . ?
N21 C42 1.343(3) . ?
N21 N22 1.374(3) . ?
N22 C43 1.351(3) . ?
N23 C50 1.464(4) . ?
N23 C45 1.465(3) . ?
N23 C44 1.480(3) . ?
N24 C46 1.323(3) . ?
N24 C47 1.382(4) . ?
N25 C46 1.354(3) . ?
N25 C48 1.365(4) . ?
N25 C49 1.462(3) . ?
N26 C51 1.325(3) . ?
N26 C52 1.361(3) . ?
N27 C51 1.350(3) . ?
N27 C53 1.375(3) . ?
N27 C54 1.470(4) . ?
N28 C61 1.473(3) . ?
N28 C56 1.479(3) . ?
N28 C55 1.486(3) . ?
N29 C57 1.325(3) . ?
N29 C58 1.379(3) . ?
N30 C59 1.361(3) . ?
N30 C57 1.364(3) . ?
N30 C60 1.458(3) . ?
N31 C62 1.319(4) . ?
N31 C63 1.373(5) . ?
N32 C62 1.365(4) . ?
N32 C64 1.385(4) . ?
N32 C65 1.455(5) . ?
O1 C26 1.248(3) . ?
O2 C26 1.265(3) . ?
O3 C28 1.286(3) . ?
O4 C28 1.243(3) . ?
O5 C30 1.258(3) . ?
O6 C30 1.250(4) . ?
O11 C66 1.293(3) . ?
O12 C66 1.235(3) . ?
O13 C68 1.262(3) . ?
O14A C68 1.241(4) . ?
O14B C68 1.317(15) . ?
O15 C70 1.256(3) . ?
O16 C70 1.252(4) . ?
C1 C2 1.378(3) . ?
C1 C3 1.405(3) . ?
C2 C4 1.507(3) . ?
C3 C15 1.499(3) . ?
C5 C6 1.494(4) . ?
C7 C8 1.350(4) . ?
C10 C11 1.486(4) . ?
C12 C13 1.350(4) . ?
C16 C17 1.481(4) . ?
C18 C19 1.345(4) . ?
C21 C22 1.499(3) . ?
C23 C24 1.348(5) . ?
C26 C27 1.505(4) . ?
C28 C29 1.504(4) . ?
C30 C31 1.513(4) . ?
C41 C42 1.385(3) . ?
C41 C43 1.391(3) . ?
C42 C44 1.504(3) . ?
C43 C55 1.502(3) . ?
C45 C46 1.488(4) . ?
C47 C48 1.360(4) . ?
C50 C51 1.506(4) . ?
C52 C53 1.373(4) . ?
C56 C57 1.498(3) . ?
C58 C59 1.354(4) . ?
C61 C62 1.484(4) . ?
C63 C64 1.338(6) . ?
C66 C67 1.503(4) . ?
C68 C69 1.523(4) . ?
C70 C71 1.518(4) . ?
N42 C74 1.141(6) . ?
C74 C75 1.437(8) . ?
N43 C76 1.144(5) . ?
C76 C77 1.435(6) . ?
N44 C78 1.133(5) . ?
C78 C79 1.438(5) . ?
N45 C80 1.142(4) . ?
C80 C81 1.457(5) . ?
